data_2230019
loop_
_publ_author_name
'Zukerman-Schpector, Julio'
'Abd Salim, Siti Nadiah'
'Moran, Paulo J. S.'
'de Paula, Bruno R. S.'
'Rodrigues, J. Augusto R.'
'Tiekink, Edward R. T.'

_publ_section_title
;
 Ethyl
 (2<i>E</i>)-2-(2<i>H</i>-1,3-benzodioxol-5-ylmethylidene)-4-chloro-3-oxobutanoate
;
_journal_coeditor_code HG5017
_journal_issue 5
_journal_name_full 'Acta Crystallographica Section E'
_journal_page_first o1044
_journal_paper_doi 10.1107/S1600536811011780
_journal_volume 67
_journal_year 2011
_chemical_formula_iupac 'C14 H13 Cl O5'
_chemical_formula_moiety 'C14 H13 Cl O5'
_chemical_formula_sum 'C14 H13 Cl O5'
_chemical_formula_weight 296.69
_chemical_name_systematic
;
Ethyl
(2<i>E</i>)-2-(2<i>H</i>-1,3-benzodioxol-5-ylmethylidene)-4-chloro-3-
oxobutanoate
;
_space_group_IT_number 19
_symmetry_cell_setting orthorhombic
_symmetry_space_group_name_Hall 'P 2ac 2ab'
_symmetry_space_group_name_H-M 'P 21 21 21'
_atom_sites_solution_hydrogens geom
_atom_sites_solution_primary direct
_atom_sites_solution_secondary difmap
_audit_creation_method SHELXL-97
_cell_angle_alpha 90.00
_cell_angle_beta 90.00
_cell_angle_gamma 90.00
_cell_formula_units_Z 4
_cell_length_a 4.80420(10)
_cell_length_b 14.9134(4)
_cell_length_c 18.4793(5)
_cell_measurement_reflns_used 4024
_cell_measurement_temperature 100(2)
_cell_measurement_theta_max 28.55
_cell_measurement_theta_min 2.59
_cell_volume 1323.99(6)
_computing_cell_refinement 'SAINT (Bruker, 2009)'
_computing_data_collection 'APEX2 (Bruker, 2009)'
_computing_data_reduction 'SAINT (Bruker, 2009)'
_computing_molecular_graphics
;
ORTEP-3 (Farrugia, 1997) and DIAMOND (Brandenburg, 2006)
;
_computing_publication_material 'MarvinSketch  (Chemaxon, 2010) and publCIF (Westrip, 2010)'
_computing_structure_refinement 'SHELXL97 (Sheldrick, 2008)'
_computing_structure_solution 'SIR97 (Altomare <i>et al.</i>, 1999)'
_diffrn_ambient_temperature 100(2)
_diffrn_measured_fraction_theta_full 1.000
_diffrn_measured_fraction_theta_max 1.000
_diffrn_measurement_device_type 'Bruker SMART APEX diffractometer'
_diffrn_measurement_method '\w scan'
_diffrn_radiation_monochromator graphite
_diffrn_radiation_source 'fine-focus sealed tube'
_diffrn_radiation_type MoK\a
_diffrn_radiation_wavelength 0.71073
_diffrn_reflns_av_R_equivalents 0.0405
_diffrn_reflns_av_sigmaI/netI 0.0341
_diffrn_reflns_limit_h_max 6
_diffrn_reflns_limit_h_min -6
_diffrn_reflns_limit_k_max 19
_diffrn_reflns_limit_k_min -19
_diffrn_reflns_limit_l_max 24
_diffrn_reflns_limit_l_min -24
_diffrn_reflns_number 13030
_diffrn_reflns_theta_full 27.99
_diffrn_reflns_theta_max 27.99
_diffrn_reflns_theta_min 1.75
_diffrn_standards_decay_% 0
_diffrn_standards_interval_count 0
_diffrn_standards_interval_time 0
_diffrn_standards_number 0
_exptl_absorpt_coefficient_mu 0.305
_exptl_absorpt_correction_T_max 0.7461
_exptl_absorpt_correction_T_min 0.6360
_exptl_absorpt_correction_type multi-scan
_exptl_absorpt_process_details '(SADABS; Sheldrick, 1996)'
_exptl_crystal_colour colourless
_exptl_crystal_density_diffrn 1.488
_exptl_crystal_density_method 'not measured'
_exptl_crystal_description needle
_exptl_crystal_F_000 616
_exptl_crystal_size_max 0.28
_exptl_crystal_size_mid 0.07
_exptl_crystal_size_min 0.06
_refine_diff_density_max 0.282
_refine_diff_density_min -0.183
_refine_ls_abs_structure_details
;
Flack (1983), 1312 Friedel pairs
;
_refine_ls_abs_structure_Flack -0.03(5)
_refine_ls_extinction_method none
_refine_ls_goodness_of_fit_ref 1.053
_refine_ls_hydrogen_treatment constr
_refine_ls_matrix_type full
_refine_ls_number_parameters 182
_refine_ls_number_reflns 3200
_refine_ls_number_restraints 0
_refine_ls_restrained_S_all 1.053
_refine_ls_R_factor_all 0.0352
_refine_ls_R_factor_gt 0.0305
_refine_ls_shift/su_max 0.000
_refine_ls_shift/su_max_lt 0.001
_refine_ls_shift/su_mean 0.000
_refine_ls_structure_factor_coef Fsqd
_refine_ls_weighting_details 'calc w=1/[\s^2^(Fo^2^)+(0.0415P)^2^+0.0000P] where P=(Fo^2^+2Fc^2^)/3'
_refine_ls_weighting_scheme calc
_refine_ls_wR_factor_gt 0.0711
_refine_ls_wR_factor_ref 0.0734
_reflns_number_gt 2915
_reflns_number_total 3200
_reflns_threshold_expression I>2\s(I)
_cod_data_source_file hg5017.cif
_cod_data_source_block I
_cod_database_code 2230019
_cod_database_fobs_code 2230019

loop_
_symmetry_equiv_pos_as_xyz
'x, y, z'
'-x+1/2, -y, z+1/2'
'x+1/2, -y+1/2, -z'
'-x, y+1/2, -z+1/2'

loop_
_atom_site_type_symbol
_atom_site_label
_atom_site_fract_x
_atom_site_fract_y
_atom_site_fract_z
_atom_site_U_iso_or_equiv
_atom_site_adp_type
_atom_site_calc_flag
_atom_site_refinement_flags
_atom_site_occupancy
_atom_site_disorder_assembly
_atom_site_disorder_group
Cl Cl 0.61259(8) -0.13689(2) 0.67747(2) 0.02387(11) Uani d . 1 . .
O O1 0.3303(2) 0.08014(8) 1.03191(6) 0.0210(3) Uani d . 1 . .
O O2 0.1425(2) 0.01153(7) 0.93013(5) 0.0176(2) Uani d . 1 . .
O O3 0.3855(2) 0.04539(7) 0.66362(5) 0.0184(2) Uani d . 1 . .
O O4 0.8831(2) 0.13250(7) 0.57678(5) 0.0175(2) Uani d . 1 . .
O O5 1.0712(2) 0.23928(7) 0.64786(5) 0.0166(2) Uani d . 1 . .
C C1 0.1462(4) 0.00951(11) 1.00813(8) 0.0184(3) Uani d . 1 . .
H H1A 0.2128 -0.0482 1.0251 0.022 Uiso calc R 1 . .
H H1B -0.0397 0.0191 1.0271 0.022 Uiso calc R 1 . .
C C2 0.4641(3) 0.10950(10) 0.97104(8) 0.0146(3) Uani d . 1 . .
C C3 0.6715(3) 0.17232(10) 0.96631(8) 0.0167(3) Uani d . 1 . .
H H3 0.7441 0.2001 1.0072 0.020 Uiso calc R 1 . .
C C4 0.7684(3) 0.19244(10) 0.89674(8) 0.0154(3) Uani d . 1 . .
H H4 0.9067 0.2356 0.8914 0.018 Uiso calc R 1 . .
C C5 0.6645(3) 0.14994(9) 0.83495(8) 0.0132(3) Uani d . 1 . .
C C6 0.4459(3) 0.08662(10) 0.84196(8) 0.0148(3) Uani d . 1 . .
H H6 0.3688 0.0587 0.8017 0.018 Uiso calc R 1 . .
C C7 0.3532(3) 0.06826(9) 0.91020(8) 0.0140(3) Uani d . 1 . .
C C8 0.7904(3) 0.17377(10) 0.76594(8) 0.0144(3) Uani d . 1 . .
H H8 0.8986 0.2255 0.7666 0.017 Uiso calc R 1 . .
C C9 0.7744(3) 0.13267(10) 0.70152(8) 0.0136(3) Uani d . 1 . .
C C10 0.6222(3) 0.04657(10) 0.68599(7) 0.0135(3) Uani d . 1 . .
C C11 0.7940(3) -0.03659(10) 0.69812(9) 0.0177(3) Uani d . 1 . .
H H11A 0.8527 -0.0384 0.7483 0.021 Uiso calc R 1 . .
H H11B 0.9600 -0.0333 0.6684 0.021 Uiso calc R 1 . .
C C12 0.9143(3) 0.16725(10) 0.63571(8) 0.0136(3) Uani d . 1 . .
C C13 1.2296(4) 0.27097(11) 0.58593(9) 0.0214(4) Uani d . 1 . .
H H13A 1.1049 0.2886 0.5472 0.026 Uiso calc R 1 . .
H H13B 1.3509 0.2239 0.5681 0.026 Uiso calc R 1 . .
C C14 1.3985(4) 0.34985(11) 0.61063(9) 0.0251(4) Uani d . 1 . .
H H14A 1.2761 0.3969 0.6263 0.038 Uiso calc R 1 . .
H H14B 1.5112 0.3711 0.5713 0.038 Uiso calc R 1 . .
H H14C 1.5162 0.3321 0.6501 0.038 Uiso calc R 1 . .

loop_
_atom_site_aniso_label
_atom_site_aniso_U_11
_atom_site_aniso_U_22
_atom_site_aniso_U_33
_atom_site_aniso_U_12
_atom_site_aniso_U_13
_atom_site_aniso_U_23
Cl 0.0263(2) 0.01483(17) 0.0305(2) -0.00619(17) -0.00241(18) -0.00049(16)
O1 0.0265(6) 0.0228(6) 0.0136(5) -0.0044(5) 0.0053(5) 0.0004(5)
O2 0.0181(6) 0.0201(5) 0.0146(5) -0.0027(5) 0.0027(5) 0.0025(4)
O3 0.0143(5) 0.0232(5) 0.0177(5) -0.0013(5) -0.0021(5) -0.0022(4)
O4 0.0194(5) 0.0206(5) 0.0126(5) -0.0016(5) 0.0009(5) -0.0006(4)
O5 0.0197(6) 0.0172(5) 0.0128(5) -0.0048(5) 0.0045(4) 0.0007(4)
C1 0.0193(8) 0.0211(8) 0.0147(7) 0.0004(7) 0.0024(6) 0.0040(6)
C2 0.0179(7) 0.0152(7) 0.0108(7) 0.0060(6) 0.0035(6) 0.0005(6)
C3 0.0208(8) 0.0169(7) 0.0125(7) 0.0019(6) -0.0018(6) -0.0029(6)
C4 0.0171(7) 0.0112(7) 0.0179(8) 0.0002(6) 0.0016(6) -0.0013(6)
C5 0.0149(7) 0.0121(7) 0.0125(7) 0.0025(6) 0.0010(6) 0.0008(5)
C6 0.0158(7) 0.0150(7) 0.0137(7) 0.0007(6) -0.0012(6) -0.0013(6)
C7 0.0108(7) 0.0120(6) 0.0192(7) 0.0013(6) 0.0009(6) 0.0006(6)
C8 0.0134(7) 0.0126(7) 0.0172(8) 0.0001(6) 0.0009(6) 0.0012(6)
C9 0.0115(6) 0.0148(7) 0.0144(7) 0.0007(6) -0.0010(5) 0.0021(6)
C10 0.0156(7) 0.0178(7) 0.0071(6) -0.0018(6) 0.0027(6) -0.0010(5)
C11 0.0166(7) 0.0141(7) 0.0223(8) -0.0041(6) -0.0032(6) 0.0000(6)
C12 0.0113(7) 0.0141(7) 0.0154(7) 0.0025(6) -0.0004(6) 0.0003(6)
C13 0.0252(9) 0.0238(8) 0.0153(8) -0.0066(7) 0.0058(7) 0.0015(7)
C14 0.0304(9) 0.0235(8) 0.0214(8) -0.0107(8) 0.0035(8) 0.0023(7)

loop_
_atom_type_symbol
_atom_type_description
_atom_type_scat_dispersion_real
_atom_type_scat_dispersion_imag
_atom_type_scat_source
C C 0.0033 0.0016 'International Tables Vol C Tables 4.2.6.8 and 6.1.1.4'
H H 0.0000 0.0000 'International Tables Vol C Tables 4.2.6.8 and 6.1.1.4'
O O 0.0106 0.0060 'International Tables Vol C Tables 4.2.6.8 and 6.1.1.4'
Cl Cl 0.1484 0.1585 'International Tables Vol C Tables 4.2.6.8 and 6.1.1.4'

loop_
_geom_angle_atom_site_label_1
_geom_angle_atom_site_label_2
_geom_angle_atom_site_label_3
_geom_angle_site_symmetry_1
_geom_angle_site_symmetry_3
_geom_angle
_geom_angle_publ_flag
C2 O1 C1 . . 105.73(11) ?
C7 O2 C1 . . 105.82(12) ?
C12 O5 C13 . . 115.22(11) ?
O2 C1 O1 . . 107.25(12) ?
O2 C1 H1A . . 110.3 ?
O1 C1 H1A . . 110.3 ?
O2 C1 H1B . . 110.3 ?
O1 C1 H1B . . 110.3 ?
H1A C1 H1B . . 108.5 ?
O1 C2 C3 . . 127.81(14) ?
O1 C2 C7 . . 110.13(13) ?
C3 C2 C7 . . 122.03(14) ?
C2 C3 C4 . . 116.55(14) ?
C2 C3 H3 . . 121.7 ?
C4 C3 H3 . . 121.7 ?
C5 C4 C3 . . 122.29(14) ?
C5 C4 H4 . . 118.9 ?
C3 C4 H4 . . 118.9 ?
C4 C5 C6 . . 119.44(13) ?
C4 C5 C8 . . 117.17(14) ?
C6 C5 C8 . . 123.38(13) ?
C7 C6 C5 . . 117.36(13) ?
C7 C6 H6 . . 121.3 ?
C5 C6 H6 . . 121.3 ?
C6 C7 O2 . . 127.85(14) ?
C6 C7 C2 . . 122.28(14) ?
O2 C7 C2 . . 109.85(13) ?
C9 C8 C5 . . 129.98(14) ?
C9 C8 H8 . . 115.0 ?
C5 C8 H8 . . 115.0 ?
C8 C9 C12 . . 122.92(14) ?
C8 C9 C10 . . 125.93(14) ?
C12 C9 C10 . . 111.14(12) ?
O3 C10 C9 . . 122.29(14) ?
O3 C10 C11 . . 123.62(14) ?
C9 C10 C11 . . 114.05(12) ?
C10 C11 Cl . . 113.15(11) ?
C10 C11 H11A . . 108.9 ?
Cl C11 H11A . . 108.9 ?
C10 C11 H11B . . 108.9 ?
Cl C11 H11B . . 108.9 ?
H11A C11 H11B . . 107.8 ?
O4 C12 O5 . . 124.39(14) ?
O4 C12 C9 . . 122.08(14) ?
O5 C12 C9 . . 113.52(12) ?
O5 C13 C14 . . 107.37(13) ?
O5 C13 H13A . . 110.2 ?
C14 C13 H13A . . 110.2 ?
O5 C13 H13B . . 110.2 ?
C14 C13 H13B . . 110.2 ?
H13A C13 H13B . . 108.5 ?
C13 C14 H14A . . 109.5 ?
C13 C14 H14B . . 109.5 ?
H14A C14 H14B . . 109.5 ?
C13 C14 H14C . . 109.5 ?
H14A C14 H14C . . 109.5 ?
H14B C14 H14C . . 109.5 ?

loop_
_geom_bond_atom_site_label_1
_geom_bond_atom_site_label_2
_geom_bond_site_symmetry_2
_geom_bond_distance
_geom_bond_publ_flag
Cl C11 . 1.7728(15) ?
O1 C2 . 1.3674(18) ?
O1 C1 . 1.4440(19) ?
O2 C7 . 1.3698(18) ?
O2 C1 . 1.4417(18) ?
O3 C10 . 1.2100(19) ?
O4 C12 . 1.2153(18) ?
O5 C12 . 1.3316(18) ?
O5 C13 . 1.4533(18) ?
C1 H1A . 0.9700 ?
C1 H1B . 0.9700 ?
C2 C3 . 1.370(2) ?
C2 C7 . 1.388(2) ?
C3 C4 . 1.400(2) ?
C3 H3 . 0.9300 ?
C4 C5 . 1.398(2) ?
C4 H4 . 0.9300 ?
C5 C6 . 1.418(2) ?
C5 C8 . 1.456(2) ?
C6 C7 . 1.365(2) ?
C6 H6 . 0.9300 ?
C8 C9 . 1.341(2) ?
C8 H8 . 0.9300 ?
C9 C12 . 1.482(2) ?
C9 C10 . 1.505(2) ?
C10 C11 . 1.507(2) ?
C11 H11A . 0.9700 ?
C11 H11B . 0.9700 ?
C13 C14 . 1.500(2) ?
C13 H13A . 0.9700 ?
C13 H13B . 0.9700 ?
C14 H14A . 0.9600 ?
C14 H14B . 0.9600 ?
C14 H14C . 0.9600 ?

loop_
_geom_hbond_atom_site_label_D
_geom_hbond_atom_site_label_H
_geom_hbond_atom_site_label_A
_geom_hbond_site_symmetry_A
_geom_hbond_distance_DH
_geom_hbond_distance_HA
_geom_hbond_distance_DA
_geom_hbond_angle_DHA
C1 H1a O4 2_655 0.97 2.50 3.348(2) 146
C11 H11b O3 1_655 0.97 2.36 3.1585(18) 139

loop_
_geom_torsion_atom_site_label_1
_geom_torsion_atom_site_label_2
_geom_torsion_atom_site_label_3
_geom_torsion_atom_site_label_4
_geom_torsion_site_symmetry_1
_geom_torsion_site_symmetry_2
_geom_torsion_site_symmetry_3
_geom_torsion_site_symmetry_4
_geom_torsion
_geom_torsion_publ_flag
C7 O2 C1 O1 . . . . 10.89(16) ?
C2 O1 C1 O2 . . . . -10.58(16) ?
C1 O1 C2 C3 . . . . -175.80(15) ?
C1 O1 C2 C7 . . . . 6.33(16) ?
O1 C2 C3 C4 . . . . -178.16(14) ?
C7 C2 C3 C4 . . . . -0.5(2) ?
C2 C3 C4 C5 . . . . -1.2(2) ?
C3 C4 C5 C6 . . . . 2.5(2) ?
C3 C4 C5 C8 . . . . -177.38(14) ?
C4 C5 C6 C7 . . . . -2.0(2) ?
C8 C5 C6 C7 . . . . 177.84(14) ?
C5 C6 C7 O2 . . . . 178.49(13) ?
C5 C6 C7 C2 . . . . 0.4(2) ?
C1 O2 C7 C6 . . . . 174.55(15) ?
C1 O2 C7 C2 . . . . -7.17(16) ?
O1 C2 C7 C6 . . . . 178.93(14) ?
C3 C2 C7 C6 . . . . 0.9(2) ?
O1 C2 C7 O2 . . . . 0.53(17) ?
C3 C2 C7 O2 . . . . -177.48(13) ?
C4 C5 C8 C9 . . . . 165.21(16) ?
C6 C5 C8 C9 . . . . -14.7(3) ?
C5 C8 C9 C12 . . . . 179.08(14) ?
C5 C8 C9 C10 . . . . -2.2(3) ?
C8 C9 C10 O3 . . . . 94.20(19) ?
C12 C9 C10 O3 . . . . -86.95(16) ?
C8 C9 C10 C11 . . . . -87.96(19) ?
C12 C9 C10 C11 . . . . 90.88(15) ?
O3 C10 C11 Cl . . . . -0.83(19) ?
C9 C10 C11 Cl . . . . -178.63(10) ?
C13 O5 C12 O4 . . . . -5.4(2) ?
C13 O5 C12 C9 . . . . 175.26(13) ?
C8 C9 C12 O4 . . . . -175.13(15) ?
C10 C9 C12 O4 . . . . 6.0(2) ?
C8 C9 C12 O5 . . . . 4.2(2) ?
C10 C9 C12 O5 . . . . -174.69(12) ?
C12 O5 C13 C14 . . . . -178.22(13) ?

loop_
_cod_related_entry_id
_cod_related_entry_database
_cod_related_entry_code
1 ChemSpider 30656641
